data_4320850
loop_
_publ_author_name
'D. Cunningham'
'P. McArdle'
'M. Mitchell'
'N. N\'i Chonchubhair'
'M. O'Gara'
'Federico Franceschi'
'Carlo Floriani'

_publ_section_title
;
 Adduct Formation between Alkali Metal Ions and Divalent Metal
 Salicylaldimine Complexes Having Methoxy Substituents. A Structural
 Investigation
;
_journal_name_full 'Inorganic Chemistry'
_journal_page_first 1639
_journal_page_last 1649
_journal_paper_doi 10.1021/ic990496p
_journal_volume 39
_journal_year 2000
_chemical_formula_sum 'C38 H38 I2 K2 N4 Ni2 O8'
_chemical_formula_weight 1128.14
_chemical_name_common KI.Ni(3-MeOsal1,3pn)
_chemical_name_systematic
;
 Potassium iodide / N.N'-bis(3-methoxysalicylidene)
 propane-1,3-diaminato nickel(II) (1/1)
;
_space_group_IT_number 2
_symmetry_cell_setting triclinic
_symmetry_space_group_name_Hall '-P 1'
_symmetry_space_group_name_H-M 'P -1'
_atom_sites_solution_hydrogens geom
_atom_sites_solution_primary direct
_atom_sites_solution_secondary difmap
_audit_creation_method SHELXL-97
_cell_angle_alpha 61.033(7)
_cell_angle_beta 89.567(9)
_cell_angle_gamma 71.579(10)
_cell_formula_units_Z 2
_cell_length_a 12.4904(17)
_cell_length_b 13.9363(13)
_cell_length_c 14.1060(12)
_cell_measurement_reflns_used 25
_cell_measurement_temperature 293(2)
_cell_measurement_theta_max 18
_cell_measurement_theta_min 12
_cell_volume 2006.6(4)
_computing_cell_refinement 'CELDIM in CAD4-PC-Software'
_computing_data_collection 'CAD4-PC-Software (Enraf-Nonius, 1992)'
_computing_data_reduction 'XCAD (McArdle & Higgins, 1995)'
_computing_molecular_graphics 'ORTEX (P.McArdle, 1995)'
_computing_publication_material 'SHELXL-97/2 (Sheldrick,1997)'
_computing_structure_refinement 'SHELXL-97 (Sheldrick, 1997)'
_computing_structure_solution 'SHELXS-97 (Sheldrick, 1990)'
_diffrn_ambient_temperature 293(2)
_diffrn_measured_fraction_theta_full 0.631
_diffrn_measured_fraction_theta_max 0.631
_diffrn_measurement_device_type '4-circle diffractometer'
_diffrn_measurement_method 'scintillation counter'
_diffrn_radiation_monochromator graphite
_diffrn_radiation_source 'fine-focus sealed tube'
_diffrn_radiation_type MoK\a
_diffrn_radiation_wavelength 0.71069
_diffrn_reflns_av_R_equivalents 0.0130
_diffrn_reflns_av_sigmaI/netI 0.0201
_diffrn_reflns_limit_h_max 12
_diffrn_reflns_limit_h_min -4
_diffrn_reflns_limit_k_max 14
_diffrn_reflns_limit_k_min -14
_diffrn_reflns_limit_l_max 14
_diffrn_reflns_limit_l_min -14
_diffrn_reflns_number 9321
_diffrn_reflns_theta_full 31.96
_diffrn_reflns_theta_max 31.96
_diffrn_reflns_theta_min 2.00
_exptl_absorpt_coefficient_mu 2.741
_exptl_crystal_colour Red-Brown
_exptl_crystal_density_diffrn 1.867
_exptl_crystal_density_method 'not measured'
_exptl_crystal_description Prismatic
_exptl_crystal_F_000 1116
_exptl_crystal_size_max 0.30
_exptl_crystal_size_mid 0.25
_exptl_crystal_size_min 0.25
_refine_diff_density_max 1.306
_refine_diff_density_min -1.173
_refine_diff_density_rms 0.134
_refine_ls_extinction_method none
_refine_ls_goodness_of_fit_ref 1.049
_refine_ls_hydrogen_treatment mixed
_refine_ls_matrix_type full
_refine_ls_number_parameters 539
_refine_ls_number_reflns 8759
_refine_ls_number_restraints 0
_refine_ls_restrained_S_all 1.049
_refine_ls_R_factor_all 0.0577
_refine_ls_R_factor_gt 0.0484
_refine_ls_shift/su_max 0.010
_refine_ls_shift/su_mean 0.001
_refine_ls_structure_factor_coef Fsqd
_refine_ls_weighting_details 'calc w=1/[\s^2^(Fo^2^)+(0.0916P)^2^+1.8302P] where P=(Fo^2^+2Fc^2^)/3'
_refine_ls_weighting_scheme calc
_refine_ls_wR_factor_gt 0.1414
_refine_ls_wR_factor_ref 0.1479
_reflns_number_gt 6972
_reflns_number_total 8759
_reflns_threshold_expression >2sigma(I)
_cod_data_source_file ic990496p_5.cif
_cod_data_source_block KI.NiL4
_cod_database_code 4320850

loop_
_symmetry_equiv_pos_as_xyz
'x, y, z'
'-x, -y, -z'

loop_
_atom_site_label
_atom_site_type_symbol
_atom_site_fract_x
_atom_site_fract_y
_atom_site_fract_z
_atom_site_U_iso_or_equiv
_atom_site_adp_type
_atom_site_occupancy
_atom_site_symmetry_multiplicity
_atom_site_calc_flag
_atom_site_refinement_flags
_atom_site_disorder_assembly
_atom_site_disorder_group
I1 I -0.20790(4) -0.13164(4) 0.22774(5) 0.05422(14) Uani 0.70 1 d P . .
I2 I -0.20746(3) -0.13759(3) 0.66036(4) 0.04766(13) Uani 0.70 1 d P . .
I11 I -0.21234(10) -0.13035(10) 0.16532(13) 0.0706(3) Uani 0.30 1 d P . .
I21 I -0.20641(10) -0.13806(9) 0.73057(14) 0.0739(3) Uani 0.30 1 d P . .
K1 K -0.00341(6) 0.00246(6) 0.25169(6) 0.0484(2) Uani 1 1 d . . .
K2 K 0.0000 0.0000 0.0000 0.0535(3) Uani 1 2 d S . .
K3 K 0.0000 0.0000 0.5000 0.0451(3) Uani 1 2 d S . .
Ni1 Ni 0.18839(3) 0.12836(3) 0.05990(3) 0.03270(13) Uani 1 1 d . . .
Ni2 Ni -0.19343(3) -0.12774(3) 0.44263(3) 0.03344(13) Uani 1 1 d . . .
O1 O 0.02663(17) 0.17102(16) 0.03986(17) 0.0318(4) Uani 1 1 d . . .
O2 O 0.18279(18) -0.02503(17) 0.13704(18) 0.0347(5) Uani 1 1 d . . .
O3 O -0.1883(2) 0.1869(2) 0.0491(2) 0.0436(6) Uani 1 1 d . . .
O4 O 0.1308(2) -0.21365(19) 0.2138(2) 0.0424(6) Uani 1 1 d . . .
O5 O -0.18680(17) 0.03165(16) 0.36489(17) 0.0319(5) Uani 1 1 d . . .
O6 O -0.02579(17) -0.17022(16) 0.45781(17) 0.0306(4) Uani 1 1 d . . .
O7 O -0.1330(2) 0.21999(18) 0.2805(2) 0.0420(6) Uani 1 1 d . . .
N1 N 0.1799(3) 0.2857(3) -0.0383(2) 0.0439(7) Uani 1 1 d . . .
N3 N -0.3661(2) -0.0631(2) 0.4082(2) 0.0424(7) Uani 1 1 d . . .
N4 N -0.1780(3) -0.2960(2) 0.5304(2) 0.0443(7) Uani 1 1 d . . .
N2 N 0.3514(3) 0.0725(3) 0.1034(3) 0.0563(9) Uani 1 1 d . . .
O8 O 0.18772(19) -0.18133(19) 0.4496(2) 0.0408(5) Uani 1 1 d . . .
C10' C 0.3858(6) 0.1685(7) 0.1051(5) 0.0364(15) Uani 0.50 1 d P . .
H10' H 0.4144 0.1621 0.1732 0.047 Uiso 0.50 1 calc PR . .
C1 C -0.0512(3) 0.2773(2) -0.0033(2) 0.0315(6) Uani 1 1 d . . .
C2 C -0.1678(3) 0.2904(3) -0.0001(2) 0.0358(7) Uani 1 1 d . . .
C3 C -0.2524(3) 0.4003(3) -0.0438(3) 0.0468(8) Uani 1 1 d . . .
H3 H -0.3285 0.4070 -0.0394 0.061 Uiso 1 1 calc R . .
C4 C -0.2243(4) 0.5007(3) -0.0942(4) 0.0597(11) Uani 1 1 d . . .
H4 H -0.2816 0.5741 -0.1229 0.078 Uiso 1 1 calc R . .
C5 C -0.1139(4) 0.4924(3) -0.1019(3) 0.0546(10) Uani 1 1 d . . .
H5 H -0.0963 0.5603 -0.1373 0.071 Uiso 1 1 calc R . .
C6 C -0.0246(3) 0.3807(3) -0.0563(3) 0.0388(7) Uani 1 1 d . . .
C7 C 0.0885(3) 0.3768(3) -0.0762(3) 0.0498(9) Uani 1 1 d . . .
H7 H 0.0966 0.4486 -0.1219 0.065 Uiso 1 1 calc R . .
C8 C 0.2807(4) 0.3014(5) -0.0869(4) 0.0846(18) Uani 1 1 d . . .
H8A H 0.2627 0.3836 -0.1413 0.110 Uiso 1 1 calc R . .
H8B H 0.3014 0.2569 -0.1242 0.110 Uiso 1 1 calc R . .
C9 C 0.3824(4) 0.2612(5) -0.0005(5) 0.0789(16) Uani 1 1 d . . .
H9 H 0.4242 0.3132 -0.0100 0.103 Uiso 1 1 calc R . .
C10 C 0.4377(11) 0.1370(11) 0.0632(17) 0.137(8) Uani 0.50 1 d P . .
H10 H 0.5210 0.0975 0.0864 0.178 Uiso 0.50 1 calc PR . .
C11 C 0.4183(3) -0.0353(4) 0.1504(3) 0.0550(10) Uani 1 1 d . . .
H11 H 0.4962 -0.0504 0.1644 0.072 Uiso 1 1 calc R . .
C12 C 0.3847(3) -0.1354(3) 0.1837(3) 0.0412(8) Uani 1 1 d . . .
C13 C 0.4730(3) -0.2473(4) 0.2310(3) 0.0534(10) Uani 1 1 d . . .
H13 H 0.5493 -0.2532 0.2349 0.069 Uiso 1 1 calc R . .
C14 C 0.4471(4) -0.3456(4) 0.2704(4) 0.0607(11) Uani 1 1 d . . .
H14 H 0.5057 -0.4186 0.3004 0.079 Uiso 1 1 calc R . .
C15 C 0.3330(3) -0.3381(3) 0.2663(3) 0.0517(9) Uani 1 1 d . . .
H15 H 0.3157 -0.4060 0.2940 0.067 Uiso 1 1 calc R . .
C16 C 0.2455(3) -0.2300(3) 0.2212(3) 0.0368(7) Uani 1 1 d . . .
C17 C 0.2696(3) -0.1246(3) 0.1776(2) 0.0335(6) Uani 1 1 d . . .
C18 C -0.3063(3) 0.1977(4) 0.0438(3) 0.0506(9) Uani 1 1 d . . .
H18A H -0.3429 0.2355 0.0831 0.071 Uiso 1 1 calc R . .
H18B H -0.3113 0.1211 0.0764 0.071 Uiso 1 1 calc R . .
H18C H -0.3439 0.2437 -0.0317 0.071 Uiso 1 1 calc R . .
C19 C 0.1033(3) -0.3176(3) 0.2653(3) 0.0463(8) Uani 1 1 d . . .
H19A H 0.1340 -0.3635 0.2315 0.065 Uiso 1 1 calc R . .
H19B H 0.0216 -0.2965 0.2568 0.065 Uiso 1 1 calc R . .
H19C H 0.1359 -0.3626 0.3422 0.065 Uiso 1 1 calc R . .
C20 C -0.2726(3) 0.1316(2) 0.3210(2) 0.0306(6) Uani 1 1 d . . .
C21 C -0.2474(3) 0.2371(2) 0.2744(3) 0.0348(7) Uani 1 1 d . . .
C22 C -0.3344(3) 0.3459(3) 0.2275(3) 0.0477(9) Uani 1 1 d . . .
H22 H -0.3164 0.4135 0.1984 0.062 Uiso 1 1 calc R . .
C23 C -0.4491(3) 0.3551(3) 0.2235(3) 0.0560(10) Uani 1 1 d . . .
H23 H -0.5070 0.4286 0.1918 0.073 Uiso 1 1 calc R . .
C24 C -0.4760(3) 0.2566(3) 0.2659(3) 0.0470(9) Uani 1 1 d . . .
H24 H -0.5524 0.2631 0.2625 0.061 Uiso 1 1 calc R . .
C25 C -0.3883(3) 0.1437(3) 0.3155(3) 0.0362(7) Uani 1 1 d . . .
C26 C -0.4268(3) 0.0462(3) 0.3582(3) 0.0421(8) Uani 1 1 d . . .
H26 H -0.5058 0.0649 0.3483 0.055 Uiso 1 1 calc R . .
C27 C -0.4375(4) -0.1382(4) 0.4473(5) 0.0721(14) Uani 1 1 d . . .
H27A H -0.4648 -0.1387 0.5121 0.094 Uiso 1 1 calc R . .
H27B H -0.5040 -0.1028 0.3907 0.094 Uiso 1 1 calc R . .
C28 C -0.3798(4) -0.2580(4) 0.4741(6) 0.0819(18) Uani 1 1 d . . .
H28A H -0.3564 -0.2570 0.4080 0.106 Uiso 1 1 calc R . .
H28B H -0.4346 -0.2977 0.4951 0.106 Uiso 1 1 calc R . .
C29 C -0.2784(4) -0.3281(4) 0.5624(5) 0.091(2) Uani 1 1 d . . .
H29A H -0.2977 -0.3189 0.6250 0.118 Uiso 1 1 calc R . .
H29B H -0.2591 -0.4103 0.5857 0.118 Uiso 1 1 calc R . .
C30 C -0.0829(3) -0.3827(3) 0.5649(3) 0.0460(9) Uani 1 1 d . . .
H30 H -0.0880 -0.4568 0.6036 0.060 Uiso 1 1 calc R . .
C31 C 0.0292(3) -0.3805(2) 0.5521(3) 0.0352(7) Uani 1 1 d . . .
C32 C 0.1209(3) -0.4905(3) 0.5975(3) 0.0468(9) Uani 1 1 d . . .
H32 H 0.1049 -0.5593 0.6308 0.061 Uiso 1 1 calc R . .
C33 C 0.2309(3) -0.4968(3) 0.5932(3) 0.0529(10) Uani 1 1 d . . .
H33 H 0.2896 -0.5696 0.6232 0.069 Uiso 1 1 calc R . .
C34 C 0.2567(3) -0.3948(3) 0.5442(3) 0.0424(8) Uani 1 1 d . . .
H34 H 0.3325 -0.3995 0.5414 0.055 Uiso 1 1 calc R . .
C35 C 0.1696(3) -0.2863(2) 0.4995(2) 0.0330(6) Uani 1 1 d . . .
C36 C 0.0531(2) -0.2753(2) 0.5015(2) 0.0289(6) Uani 1 1 d . . .
C37 C -0.1050(3) 0.3234(3) 0.2319(3) 0.0472(9) Uani 1 1 d . . .
H37A H -0.1340 0.3683 0.1542 0.066 Uiso 1 1 calc R . .
H37B H -0.0232 0.3020 0.2440 0.066 Uiso 1 1 calc R . .
H37C H -0.1388 0.3697 0.2646 0.066 Uiso 1 1 calc R . .
C38 C 0.3051(3) -0.1893(3) 0.4529(3) 0.0476(8) Uani 1 1 d . . .
H38A H 0.3427 -0.2309 0.5281 0.067 Uiso 1 1 calc R . .
H38B H 0.3082 -0.1118 0.4159 0.067 Uiso 1 1 calc R . .
H38C H 0.3429 -0.2307 0.4168 0.067 Uiso 1 1 calc R . .

loop_
_atom_site_aniso_label
_atom_site_aniso_U_11
_atom_site_aniso_U_22
_atom_site_aniso_U_33
_atom_site_aniso_U_23
_atom_site_aniso_U_13
_atom_site_aniso_U_12
I1 0.0567(3) 0.0530(2) 0.0664(3) -0.0381(2) 0.01176(19) -0.02291(17)
I2 0.0482(2) 0.0495(2) 0.0477(2) -0.02586(15) 0.01423(14) -0.01859(14)
I11 0.0642(7) 0.0626(6) 0.0710(8) -0.0234(6) 0.0085(5) -0.0234(5)
I21 0.0621(7) 0.0580(6) 0.1001(10) -0.0393(6) 0.0071(6) -0.0209(5)
K1 0.0494(5) 0.0466(4) 0.0388(4) -0.0155(3) 0.0154(3) -0.0151(3)
K2 0.0615(7) 0.0383(6) 0.0582(7) -0.0254(5) -0.0173(5) -0.0126(5)
K3 0.0492(6) 0.0409(5) 0.0492(6) -0.0257(4) -0.0044(4) -0.0160(4)
Ni1 0.0297(2) 0.0276(2) 0.0417(2) -0.01496(15) 0.00621(15) -0.01572(15)
Ni2 0.0252(2) 0.02382(19) 0.0491(2) -0.01497(15) 0.00598(15) -0.01206(14)
O1 0.0278(11) 0.0230(9) 0.0422(11) -0.0133(8) 0.0055(8) -0.0115(7)
O2 0.0274(11) 0.0278(10) 0.0423(11) -0.0123(8) 0.0039(8) -0.0110(8)
O3 0.0284(12) 0.0386(12) 0.0525(14) -0.0130(10) 0.0041(9) -0.0152(9)
O4 0.0388(14) 0.0274(10) 0.0524(13) -0.0122(9) 0.0036(10) -0.0146(9)
O5 0.0255(10) 0.0236(9) 0.0418(11) -0.0128(8) 0.0034(8) -0.0092(7)
O6 0.0241(10) 0.0210(9) 0.0433(11) -0.0131(7) 0.0047(8) -0.0094(7)
O7 0.0392(14) 0.0263(10) 0.0539(14) -0.0128(9) 0.0042(10) -0.0163(9)
N1 0.0412(17) 0.0411(15) 0.0480(16) -0.0155(12) 0.0145(12) -0.0252(12)
N3 0.0375(16) 0.0397(14) 0.0502(16) -0.0180(12) 0.0044(11) -0.0221(12)
N4 0.0378(16) 0.0355(14) 0.0530(16) -0.0130(11) 0.0126(12) -0.0210(11)
N2 0.055(2) 0.0570(19) 0.0501(17) -0.0105(14) -0.0057(14) -0.0392(16)
O8 0.0262(12) 0.0340(11) 0.0551(14) -0.0155(9) 0.0052(9) -0.0140(8)
C10' 0.032(4) 0.067(5) 0.033(3) -0.032(3) 0.013(2) -0.034(3)
C1 0.0356(16) 0.0249(13) 0.0328(14) -0.0139(10) 0.0021(10) -0.0104(10)
C2 0.0364(17) 0.0302(14) 0.0345(15) -0.0134(11) 0.0012(11) -0.0092(11)
C3 0.0336(18) 0.0406(17) 0.052(2) -0.0185(14) -0.0009(13) -0.0039(13)
C4 0.053(2) 0.0322(17) 0.070(3) -0.0181(16) -0.0063(18) 0.0008(15)
C5 0.060(3) 0.0222(15) 0.067(2) -0.0140(14) -0.0033(18) -0.0111(14)
C6 0.0429(19) 0.0258(14) 0.0451(17) -0.0144(12) 0.0019(13) -0.0149(12)
C7 0.055(2) 0.0307(16) 0.057(2) -0.0116(14) 0.0060(16) -0.0254(15)
C8 0.062(3) 0.083(3) 0.075(3) -0.006(2) 0.027(2) -0.042(3)
C9 0.061(3) 0.071(3) 0.120(4) -0.043(3) 0.016(3) -0.051(3)
C10 0.056(8) 0.065(7) 0.213(19) -0.005(9) -0.024(9) -0.039(6)
C11 0.034(2) 0.073(3) 0.047(2) -0.0171(17) 0.0030(14) -0.0271(17)
C12 0.0342(18) 0.0477(18) 0.0374(17) -0.0197(13) 0.0043(12) -0.0125(13)
C13 0.0296(19) 0.064(2) 0.055(2) -0.0303(18) 0.0012(14) -0.0026(15)
C14 0.046(2) 0.051(2) 0.063(2) -0.0274(18) -0.0041(17) 0.0073(17)
C15 0.046(2) 0.0377(17) 0.057(2) -0.0194(15) -0.0006(15) -0.0049(14)
C16 0.0349(18) 0.0323(14) 0.0371(16) -0.0155(11) 0.0010(11) -0.0080(11)
C17 0.0302(16) 0.0354(14) 0.0293(14) -0.0142(11) 0.0038(10) -0.0086(11)
C18 0.034(2) 0.057(2) 0.054(2) -0.0218(16) 0.0068(14) -0.0206(15)
C19 0.053(2) 0.0333(16) 0.052(2) -0.0171(14) 0.0089(15) -0.0223(14)
C20 0.0300(15) 0.0289(13) 0.0301(14) -0.0142(10) 0.0018(10) -0.0083(10)
C21 0.0332(17) 0.0274(14) 0.0394(16) -0.0146(11) 0.0016(11) -0.0092(11)
C22 0.046(2) 0.0270(15) 0.055(2) -0.0135(13) -0.0019(15) -0.0070(13)
C23 0.042(2) 0.0361(18) 0.065(2) -0.0193(16) -0.0058(16) 0.0048(14)
C24 0.0274(17) 0.0473(19) 0.054(2) -0.0233(15) -0.0009(13) -0.0028(13)
C25 0.0312(17) 0.0354(15) 0.0386(16) -0.0177(12) 0.0039(11) -0.0096(11)
C26 0.0284(17) 0.0484(18) 0.0451(18) -0.0190(14) 0.0037(12) -0.0162(13)
C27 0.048(3) 0.056(3) 0.107(4) -0.031(2) 0.013(2) -0.029(2)
C28 0.041(3) 0.055(3) 0.156(5) -0.049(3) 0.013(3) -0.032(2)
C29 0.053(3) 0.062(3) 0.110(4) -0.002(3) 0.026(3) -0.034(2)
C30 0.048(2) 0.0265(14) 0.054(2) -0.0092(13) 0.0046(14) -0.0203(13)
C31 0.0369(18) 0.0230(13) 0.0419(16) -0.0132(11) 0.0006(12) -0.0115(11)
C32 0.052(2) 0.0227(14) 0.056(2) -0.0147(13) -0.0011(15) -0.0098(12)
C33 0.047(2) 0.0293(16) 0.064(2) -0.0186(15) -0.0039(16) 0.0004(13)
C34 0.0291(17) 0.0352(16) 0.0521(19) -0.0190(13) 0.0002(12) -0.0037(12)
C35 0.0324(16) 0.0271(13) 0.0346(15) -0.0141(10) 0.0028(11) -0.0074(10)
C36 0.0321(16) 0.0235(12) 0.0308(14) -0.0139(10) 0.0021(10) -0.0093(10)
C37 0.051(2) 0.0324(16) 0.055(2) -0.0145(14) 0.0052(15) -0.0244(14)
C38 0.0323(19) 0.053(2) 0.058(2) -0.0261(16) 0.0099(14) -0.0198(14)

loop_
_atom_type_symbol
_atom_type_description
_atom_type_scat_dispersion_real
_atom_type_scat_dispersion_imag
_atom_type_scat_source
C C 0.0033 0.0016 'International Tables Vol C Tables 4.2.6.8 and 6.1.1.4'
H H 0.0000 0.0000 'International Tables Vol C Tables 4.2.6.8 and 6.1.1.4'
N N 0.0061 0.0033 'International Tables Vol C Tables 4.2.6.8 and 6.1.1.4'
O O 0.0106 0.0060 'International Tables Vol C Tables 4.2.6.8 and 6.1.1.4'
Ni Ni 0.3393 1.1124 'International Tables Vol C Tables 4.2.6.8 and 6.1.1.4'
I I -0.4742 1.8119 'International Tables Vol C Tables 4.2.6.8 and 6.1.1.4'
K K 0.2009 0.2494 'International Tables Vol C Tables 4.2.6.8 and 6.1.1.4'

loop_
_geom_angle_atom_site_label_1
_geom_angle_atom_site_label_2
_geom_angle_atom_site_label_3
_geom_angle
_geom_angle_site_symmetry_1
_geom_angle_site_symmetry_3
_geom_angle_publ_flag
I11 I1 Ni2 178.16(9) . . ?
I11 I1 K1 112.39(9) . . ?
Ni2 I1 K1 66.428(18) . . ?
I21 I2 Ni2 174.87(8) . . ?
I21 I2 K3 109.84(7) . . ?
Ni2 I2 K3 65.045(12) . . ?
I1 I11 K2 109.41(10) . . ?
I2 I21 Ni1 174.98(10) . 2_556 ?
I2 I21 K1 108.84(9) . 2_556 ?
Ni1 I21 K1 66.15(3) 2_556 2_556 ?
O5 K1 O6 54.06(6) . . ?
O5 K1 O2 179.38(6) . . ?
O6 K1 O2 126.27(6) . . ?
O5 K1 O1 128.31(6) . . ?
O6 K1 O1 177.49(6) . . ?
O2 K1 O1 51.37(6) . . ?
O5 K1 O3 82.91(7) . . ?
O6 K1 O3 128.89(7) . . ?
O2 K1 O3 97.06(7) . . ?
O1 K1 O3 52.47(6) . . ?
O5 K1 O8 98.95(7) . . ?
O6 K1 O8 52.87(6) . . ?
O2 K1 O8 81.08(6) . . ?
O1 K1 O8 125.74(6) . . ?
O3 K1 O8 178.11(6) . . ?
O5 K1 O7 51.33(6) . . ?
O6 K1 O7 96.02(6) . . ?
O2 K1 O7 128.07(7) . . ?
O1 K1 O7 86.44(6) . . ?
O3 K1 O7 70.85(7) . . ?
O8 K1 O7 110.06(7) . . ?
O5 K1 O4 130.41(6) . . ?
O6 K1 O4 86.01(6) . . ?
O2 K1 O4 50.19(6) . . ?
O1 K1 O4 91.53(6) . . ?
O3 K1 O4 107.93(7) . . ?
O8 K1 O4 71.12(7) . . ?
O7 K1 O4 177.96(6) . . ?
O5 K1 K3 51.53(5) . . ?
O6 K1 K3 51.76(5) . . ?
O2 K1 K3 128.12(5) . . ?
O1 K1 K3 129.94(5) . . ?
O3 K1 K3 122.91(6) . . ?
O8 K1 K3 58.46(5) . . ?
O7 K1 K3 54.61(5) . . ?
O4 K1 K3 127.04(5) . . ?
O5 K1 K2 129.64(5) . . ?
O6 K1 K2 127.91(5) . . ?
O2 K1 K2 50.73(5) . . ?
O1 K1 K2 50.33(5) . . ?
O3 K1 K2 58.44(5) . . ?
O8 K1 K2 120.19(5) . . ?
O7 K1 K2 126.54(5) . . ?
O4 K1 K2 51.79(4) . . ?
K3 K1 K2 178.62(2) . . ?
O5 K1 I1 67.29(5) . . ?
O6 K1 I1 67.28(5) . . ?
O2 K1 I1 113.30(5) . . ?
O1 K1 I1 112.39(5) . . ?
O3 K1 I1 71.62(5) . . ?
O8 K1 I1 109.36(5) . . ?
O7 K1 I1 110.01(5) . . ?
O4 K1 I1 70.84(5) . . ?
K3 K1 I1 110.15(2) . . ?
K2 K1 I1 70.379(19) . . ?
O5 K1 Ni2 31.05(4) . . ?
O6 K1 Ni2 30.96(4) . . ?
O2 K1 Ni2 149.51(5) . . ?
O1 K1 Ni2 150.55(5) . . ?
O3 K1 Ni2 98.09(5) . . ?
O8 K1 Ni2 83.71(5) . . ?
O7 K1 Ni2 82.04(5) . . ?
O4 K1 Ni2 99.80(5) . . ?
K3 K1 Ni2 61.646(14) . . ?
K2 K1 Ni2 118.87(2) . . ?
I1 K1 Ni2 48.508(16) . . ?
O1 K2 O1 180.00(8) 2 . ?
O1 K2 O2 52.39(6) 2 2 ?
O1 K2 O2 127.61(6) . 2 ?
O1 K2 O2 127.61(6) 2 . ?
O1 K2 O2 52.39(6) . . ?
O2 K2 O2 180.00(10) 2 . ?
O1 K2 O4 81.41(6) 2 . ?
O1 K2 O4 98.59(6) . . ?
O2 K2 O4 126.73(6) 2 . ?
O2 K2 O4 53.27(6) . . ?
O1 K2 O4 98.59(6) 2 2 ?
O1 K2 O4 81.41(6) . 2 ?
O2 K2 O4 53.27(6) 2 2 ?
O2 K2 O4 126.73(6) . 2 ?
O4 K2 O4 180.0 . 2 ?
O1 K2 O3 50.66(6) 2 2 ?
O1 K2 O3 129.34(6) . 2 ?
O2 K2 O3 93.12(6) 2 2 ?
O2 K2 O3 86.88(6) . 2 ?
O4 K2 O3 70.90(7) . 2 ?
O4 K2 O3 109.10(7) 2 2 ?
O1 K2 O3 129.34(6) 2 . ?
O1 K2 O3 50.66(6) . . ?
O2 K2 O3 86.88(6) 2 . ?
O2 K2 O3 93.12(6) . . ?
O4 K2 O3 109.10(7) . . ?
O4 K2 O3 70.90(7) 2 . ?
O3 K2 O3 180.00(11) 2 . ?
O1 K2 K1 52.18(4) 2 2 ?
O1 K2 K1 127.82(4) . 2 ?
O2 K2 K1 51.47(5) 2 2 ?
O2 K2 K1 128.53(5) . 2 ?
O4 K2 K1 121.48(5) . 2 ?
O4 K2 K1 58.52(5) 2 2 ?
O3 K2 K1 52.93(4) 2 2 ?
O3 K2 K1 127.07(4) . 2 ?
O1 K2 K1 127.82(4) 2 . ?
O1 K2 K1 52.18(4) . . ?
O2 K2 K1 128.53(5) 2 . ?
O2 K2 K1 51.47(5) . . ?
O4 K2 K1 58.52(5) . . ?
O4 K2 K1 121.48(5) 2 . ?
O3 K2 K1 127.07(4) 2 . ?
O3 K2 K1 52.93(4) . . ?
K1 K2 K1 180.00(2) 2 . ?
O1 K2 Ni1 30.30(4) 2 2 ?
O1 K2 Ni1 149.70(4) . 2 ?
O2 K2 Ni1 30.33(4) 2 2 ?
O2 K2 Ni1 149.67(4) . 2 ?
O4 K2 Ni1 96.43(5) . 2 ?
O4 K2 Ni1 83.57(5) 2 2 ?
O3 K2 Ni1 80.53(5) 2 2 ?
O3 K2 Ni1 99.47(5) . 2 ?
K1 K2 Ni1 62.302(15) 2 2 ?
K1 K2 Ni1 117.698(15) . 2 ?
O1 K2 Ni1 149.70(4) 2 . ?
O1 K2 Ni1 30.30(4) . . ?
O2 K2 Ni1 149.67(4) 2 . ?
O2 K2 Ni1 30.33(4) . . ?
O4 K2 Ni1 83.57(5) . . ?
O4 K2 Ni1 96.43(5) 2 . ?
O3 K2 Ni1 99.47(5) 2 . ?
O3 K2 Ni1 80.53(5) . . ?
K1 K2 Ni1 117.698(15) 2 . ?
K1 K2 Ni1 62.302(15) . . ?
Ni1 K2 Ni1 180.000(12) 2 . ?
O5 K3 O5 180.00(8) . 2_556 ?
O5 K3 O6 54.23(6) . . ?
O5 K3 O6 125.77(6) 2_556 . ?
O5 K3 O6 125.77(6) . 2_556 ?
O5 K3 O6 54.23(6) 2_556 2_556 ?
O6 K3 O6 180.0 . 2_556 ?
O5 K3 O7 127.37(6) . 2_556 ?
O5 K3 O7 52.63(6) 2_556 2_556 ?
O6 K3 O7 81.52(6) . 2_556 ?
O6 K3 O7 98.48(6) 2_556 2_556 ?
O5 K3 O7 52.63(6) . . ?
O5 K3 O7 127.37(6) 2_556 . ?
O6 K3 O7 98.48(6) . . ?
O6 K3 O7 81.52(6) 2_556 . ?
O7 K3 O7 180.00(9) 2_556 . ?
O5 K3 O8 95.60(6) . . ?
O5 K3 O8 84.40(6) 2_556 . ?
O6 K3 O8 51.07(6) . . ?
O6 K3 O8 128.93(6) 2_556 . ?
O7 K3 O8 71.35(7) 2_556 . ?
O7 K3 O8 108.65(7) . . ?
O5 K3 O8 84.40(6) . 2_556 ?
O5 K3 O8 95.60(6) 2_556 2_556 ?
O6 K3 O8 128.93(6) . 2_556 ?
O6 K3 O8 51.07(6) 2_556 2_556 ?
O7 K3 O8 108.65(7) 2_556 2_556 ?
O7 K3 O8 71.35(7) . 2_556 ?
O8 K3 O8 180.00(8) . 2_556 ?
O5 K3 K1 51.86(5) . . ?
O5 K3 K1 128.14(5) 2_556 . ?
O6 K3 K1 51.85(4) . . ?
O6 K3 K1 128.15(4) 2_556 . ?
O7 K3 K1 122.54(5) 2_556 . ?
O7 K3 K1 57.46(5) . . ?
O8 K3 K1 54.13(5) . . ?
O8 K3 K1 125.87(5) 2_556 . ?
O5 K3 K1 128.14(5) . 2_556 ?
O5 K3 K1 51.86(5) 2_556 2_556 ?
O6 K3 K1 128.15(4) . 2_556 ?
O6 K3 K1 51.85(4) 2_556 2_556 ?
O7 K3 K1 57.46(5) 2_556 2_556 ?
O7 K3 K1 122.54(5) . 2_556 ?
O8 K3 K1 125.87(5) . 2_556 ?
O8 K3 K1 54.13(5) 2_556 2_556 ?
K1 K3 K1 180.0 . 2_556 ?
O5 K3 Ni2 31.50(4) . . ?
O5 K3 Ni2 148.50(4) 2_556 . ?
O6 K3 Ni2 31.45(4) . . ?
O6 K3 Ni2 148.55(4) 2_556 . ?
O7 K3 Ni2 95.99(5) 2_556 . ?
O7 K3 Ni2 84.01(5) . . ?
O8 K3 Ni2 82.21(4) . . ?
O8 K3 Ni2 97.79(4) 2_556 . ?
K1 K3 Ni2 62.683(15) . . ?
K1 K3 Ni2 117.317(15) 2_556 . ?
O5 K3 Ni2 148.50(4) . 2_556 ?
O5 K3 Ni2 31.50(4) 2_556 2_556 ?
O6 K3 Ni2 148.55(4) . 2_556 ?
O6 K3 Ni2 31.45(4) 2_556 2_556 ?
O7 K3 Ni2 84.01(5) 2_556 2_556 ?
O7 K3 Ni2 95.99(5) . 2_556 ?
O8 K3 Ni2 97.79(4) . 2_556 ?
O8 K3 Ni2 82.21(4) 2_556 2_556 ?
K1 K3 Ni2 117.317(15) . 2_556 ?
K1 K3 Ni2 62.683(15) 2_556 2_556 ?
Ni2 K3 Ni2 180.000(8) . 2_556 ?
O2 Ni1 O1 81.95(9) . . ?
O2 Ni1 N1 170.43(12) . . ?
O1 Ni1 N1 92.98(11) . . ?
O2 Ni1 N2 93.13(11) . . ?
O1 Ni1 N2 171.37(12) . . ?
N1 Ni1 N2 92.86(13) . . ?
O2 Ni1 I21 92.31(8) . 2_556 ?
O1 Ni1 I21 94.65(7) . 2_556 ?
N1 Ni1 I21 96.21(10) . 2_556 ?
N2 Ni1 I21 78.40(12) . 2_556 ?
O2 Ni1 K2 48.78(7) . . ?
O1 Ni1 K2 48.38(6) . . ?
N1 Ni1 K2 122.10(10) . . ?
N2 Ni1 K2 131.91(11) . . ?
I21 Ni1 K2 123.41(3) 2_556 . ?
O2 Ni1 K1 47.93(7) . . ?
O1 Ni1 K1 48.89(6) . . ?
N1 Ni1 K1 132.74(9) . . ?
N2 Ni1 K1 122.80(10) . . ?
I21 Ni1 K1 66.15(3) 2_556 . ?
K2 Ni1 K1 57.261(16) . . ?
O6 Ni2 O5 81.05(8) . . ?
O6 Ni2 N4 91.61(10) . . ?
O5 Ni2 N4 172.21(11) . . ?
O6 Ni2 N3 171.98(10) . . ?
O5 Ni2 N3 91.72(10) . . ?
N4 Ni2 N3 95.76(12) . . ?
O6 Ni2 I2 95.15(7) . . ?
O5 Ni2 I2 94.18(7) . . ?
N4 Ni2 I2 83.85(10) . . ?
N3 Ni2 I2 88.79(9) . . ?
O6 Ni2 I1 91.73(7) . . ?
O5 Ni2 I1 91.63(7) . . ?
N4 Ni2 I1 91.17(10) . . ?
N3 Ni2 I1 84.98(9) . . ?
I2 Ni2 I1 171.608(19) . . ?
O6 Ni2 K3 48.26(6) . . ?
O5 Ni2 K3 47.94(6) . . ?
N4 Ni2 K3 124.72(9) . . ?
N3 Ni2 K3 128.04(9) . . ?
I2 Ni2 K3 67.617(13) . . ?
I1 Ni2 K3 120.734(16) . . ?
O6 Ni2 K1 47.46(6) . . ?
O5 Ni2 K1 47.42(6) . . ?
N4 Ni2 K1 128.12(9) . . ?
N3 Ni2 K1 124.70(8) . . ?
I2 Ni2 K1 123.29(2) . . ?
I1 Ni2 K1 65.063(18) . . ?
K3 Ni2 K1 55.671(16) . . ?
C1 O1 Ni1 127.48(19) . . ?
C1 O1 K2 122.40(18) . . ?
Ni1 O1 K2 101.31(8) . . ?
C1 O1 K1 114.41(18) . . ?
Ni1 O1 K1 101.41(8) . . ?
K2 O1 K1 77.50(5) . . ?
C17 O2 Ni1 127.0(2) . . ?
C17 O2 K2 115.2(2) . . ?
Ni1 O2 K2 100.89(8) . . ?
C17 O2 K1 121.49(18) . . ?
Ni1 O2 K1 102.52(9) . . ?
K2 O2 K1 77.80(6) . . ?
C2 O3 C18 116.0(3) . . ?
C2 O3 K1 109.49(18) . . ?
C18 O3 K1 123.7(2) . . ?
C2 O3 K2 108.62(18) . . ?
C18 O3 K2 121.3(2) . . ?
K1 O3 K2 68.63(5) . . ?
C16 O4 C19 116.1(3) . . ?
C16 O4 K2 110.21(18) . . ?
C19 O4 K2 123.5(2) . . ?
C16 O4 K1 108.99(19) . . ?
C19 O4 K1 119.6(2) . . ?
K2 O4 K1 69.68(5) . . ?
C20 O5 Ni2 127.6(2) . . ?
C20 O5 K3 118.14(19) . . ?
Ni2 O5 K3 100.57(8) . . ?
C20 O5 K1 119.99(18) . . ?
Ni2 O5 K1 101.53(8) . . ?
K3 O5 K1 76.61(5) . . ?
C36 O6 Ni2 128.05(19) . . ?
C36 O6 K3 121.12(18) . . ?
Ni2 O6 K3 100.30(8) . . ?
C36 O6 K1 116.66(17) . . ?
Ni2 O6 K1 101.58(8) . . ?
K3 O6 K1 76.39(5) . . ?
C21 O7 C37 116.0(3) . . ?
C21 O7 K3 109.68(17) . . ?
C37 O7 K3 122.8(2) . . ?
C21 O7 K1 109.17(18) . . ?
C37 O7 K1 122.2(2) . . ?
K3 O7 K1 67.93(5) . . ?
C7 N1 C8 116.9(3) . . ?
C7 N1 Ni1 125.1(2) . . ?
C8 N1 Ni1 117.2(3) . . ?
C26 N3 C27 112.2(3) . . ?
C26 N3 Ni2 124.1(2) . . ?
C27 N3 Ni2 123.4(2) . . ?
C30 N4 C29 115.0(3) . . ?
C30 N4 Ni2 124.4(2) . . ?
C29 N4 Ni2 120.5(3) . . ?
C11 N2 C10' 122.9(4) . . ?
C11 N2 C10 101.6(6) . . ?
C10' N2 C10 38.4(8) . . ?
C11 N2 Ni1 125.3(3) . . ?
C10' N2 Ni1 109.7(4) . . ?
C10 N2 Ni1 130.7(5) . . ?
C35 O8 C38 116.1(2) . . ?
C35 O8 K1 109.50(18) . . ?
C38 O8 K1 124.2(2) . . ?
C35 O8 K3 108.68(17) . . ?
C38 O8 K3 121.5(2) . . ?
K1 O8 K3 67.41(5) . . ?
C10 C10' C9 69.7(9) . . ?
C10 C10' N2 71.4(9) . . ?
C9 C10' N2 113.8(5) . . ?
O1 C1 C2 119.1(3) . . ?
O1 C1 C6 123.3(3) . . ?
C2 C1 C6 117.6(3) . . ?
O3 C2 C3 124.1(3) . . ?
O3 C2 C1 114.7(2) . . ?
C3 C2 C1 121.2(3) . . ?
C2 C3 C4 120.3(3) . . ?
C5 C4 C3 120.6(3) . . ?
C4 C5 C6 120.5(3) . . ?
C1 C6 C5 119.9(3) . . ?
C1 C6 C7 121.5(3) . . ?
C5 C6 C7 118.3(3) . . ?
N1 C7 C6 127.3(3) . . ?
N1 C8 C9 111.8(4) . . ?
C10' C9 C10 41.9(9) . . ?
C10' C9 C8 115.2(4) . . ?
C10 C9 C8 113.7(8) . . ?
C10' C10 C9 68.4(10) . . ?
C10' C10 N2 70.2(10) . . ?
C9 C10 N2 112.4(9) . . ?
N2 C11 C12 126.5(3) . . ?
C17 C12 C13 120.7(4) . . ?
C17 C12 C11 121.6(3) . . ?
C13 C12 C11 117.5(3) . . ?
C14 C13 C12 120.5(4) . . ?
C13 C14 C15 120.3(3) . . ?
C16 C15 C14 120.2(4) . . ?
O4 C16 C15 124.5(3) . . ?
O4 C16 C17 114.5(3) . . ?
C15 C16 C17 121.0(3) . . ?
O2 C17 C12 124.8(3) . . ?
O2 C17 C16 117.9(3) . . ?
C12 C17 C16 117.3(3) . . ?
O5 C20 C25 124.8(3) . . ?
O5 C20 C21 118.0(3) . . ?
C25 C20 C21 117.1(3) . . ?
O7 C21 C22 124.5(3) . . ?
O7 C21 C20 114.6(2) . . ?
C22 C21 C20 120.9(3) . . ?
C21 C22 C23 120.6(3) . . ?
C24 C23 C22 119.9(3) . . ?
C23 C24 C25 120.6(3) . . ?
C20 C25 C24 120.8(3) . . ?
C20 C25 C26 123.5(3) . . ?
C24 C25 C26 115.7(3) . . ?
N3 C26 C25 128.0(3) . . ?
C28 C27 N3 115.0(4) . . ?
C27 C28 C29 116.5(5) . . ?
N4 C29 C28 113.9(4) . . ?
N4 C30 C31 128.6(3) . . ?
C36 C31 C30 123.0(3) . . ?
C36 C31 C32 119.7(3) . . ?
C30 C31 C32 117.2(3) . . ?
C33 C32 C31 121.2(3) . . ?
C32 C33 C34 120.3(3) . . ?
C35 C34 C33 120.0(3) . . ?
O8 C35 C34 123.7(3) . . ?
O8 C35 C36 114.6(2) . . ?
C34 C35 C36 121.7(3) . . ?
O6 C36 C35 119.0(3) . . ?
O6 C36 C31 123.8(3) . . ?
C35 C36 C31 117.1(2) . . ?

loop_
_geom_bond_atom_site_label_1
_geom_bond_atom_site_label_2
_geom_bond_distance
_geom_bond_site_symmetry_2
_geom_bond_publ_flag
I1 I11 0.8738(16) . ?
I1 Ni2 3.0656(8) . ?
I1 K1 3.7111(10) . ?
I2 I21 0.9875(16) . ?
I2 Ni2 3.0135(7) . ?
I2 K3 3.7893(6) . ?
I11 K2 3.8237(13) . ?
I21 Ni1 3.0365(18) 2_556 ?
I21 K1 3.7549(15) 2_556 ?
K1 O5 2.819(2) . ?
K1 O6 2.821(2) . ?
K1 O2 2.855(2) . ?
K1 O1 2.886(2) . ?
K1 O3 3.056(2) . ?
K1 O8 3.060(2) . ?
K1 O7 3.172(3) . ?
K1 O4 3.244(3) . ?
K1 K3 3.4866(9) . ?
K1 K2 3.5669(9) . ?
K1 Ni2 3.7512(9) . ?
K2 O1 2.812(2) 2 ?
K2 O1 2.812(2) . ?
K2 O2 2.825(2) 2 ?
K2 O2 2.825(2) . ?
K2 O4 2.989(2) . ?
K2 O4 2.989(2) 2 ?
K2 O3 3.264(3) 2 ?
K2 O3 3.264(3) . ?
K2 K1 3.5669(9) 2 ?
K2 Ni1 3.6885(5) 2 ?
K2 Ni1 3.6885(5) . ?
K3 O5 2.806(2) . ?
K3 O5 2.806(2) 2_556 ?
K3 O6 2.818(2) . ?
K3 O6 2.818(2) 2_556 ?
K3 O7 3.067(2) 2_556 ?
K3 O7 3.067(2) . ?
K3 O8 3.218(2) . ?
K3 O8 3.219(2) 2_556 ?
K3 K1 3.4866(9) 2_556 ?
K3 Ni2 3.7155(5) . ?
K3 Ni2 3.7155(5) 2_556 ?
Ni1 O2 1.897(2) . ?
Ni1 O1 1.898(2) . ?
Ni1 N1 1.911(3) . ?
Ni1 N2 1.919(3) . ?
Ni1 I21 3.0365(18) 2_556 ?
Ni2 O6 1.970(2) . ?
Ni2 O5 1.975(2) . ?
Ni2 N4 1.994(3) . ?
Ni2 N3 2.015(3) . ?
O1 C1 1.318(3) . ?
O2 C17 1.311(3) . ?
O3 C2 1.375(4) . ?
O3 C18 1.432(4) . ?
O4 C16 1.373(4) . ?
O4 C19 1.426(4) . ?
O5 C20 1.305(3) . ?
O6 C36 1.311(3) . ?
O7 C21 1.368(4) . ?
O7 C37 1.425(4) . ?
N1 C7 1.280(5) . ?
N1 C8 1.456(5) . ?
N3 C26 1.277(4) . ?
N3 C27 1.489(5) . ?
N4 C30 1.281(4) . ?
N4 C29 1.457(5) . ?
N2 C11 1.283(5) . ?
N2 C10' 1.538(8) . ?
N2 C10 1.549(13) . ?
O8 C35 1.377(4) . ?
O8 C38 1.434(4) . ?
C10' C10 1.01(2) . ?
C10' C9 1.412(9) . ?
C1 C2 1.412(5) . ?
C1 C6 1.414(4) . ?
C2 C3 1.384(4) . ?
C3 C4 1.389(6) . ?
C4 C5 1.355(6) . ?
C5 C6 1.423(5) . ?
C6 C7 1.428(5) . ?
C8 C9 1.525(8) . ?
C9 C10 1.424(13) . ?
C11 C12 1.440(6) . ?
C12 C17 1.396(5) . ?
C12 C13 1.418(5) . ?
C13 C14 1.353(7) . ?
C14 C15 1.395(6) . ?
C15 C16 1.382(4) . ?
C16 C17 1.425(5) . ?
C20 C25 1.399(5) . ?
C20 C21 1.430(4) . ?
C21 C22 1.385(4) . ?
C22 C23 1.396(6) . ?
C23 C24 1.360(6) . ?
C24 C25 1.421(4) . ?
C25 C26 1.435(5) . ?
C27 C28 1.443(7) . ?
C28 C29 1.474(7) . ?
C30 C31 1.418(5) . ?
C31 C36 1.417(4) . ?
C31 C32 1.421(4) . ?
C32 C33 1.352(6) . ?
C33 C34 1.392(5) . ?
C34 C35 1.384(4) . ?
C35 C36 1.415(4) . ?
